data_2217937
loop_
_publ_author_name
'Odaba\,so\(glu, Mustafa'
'Kaya, Muharrem'
'Y\?ild\?ir\?ir, Y\?ilmaz'
'B\"uy\"ukg\"ung\"or, Orhan'

_publ_section_title
9-(4-Methoxyphenyl)-3,3,6,6-tetramethyl-3,4,6,7-tetrahydro-2<i>H</i>-xanthene-1,8(5<i>H</i>,9<i>H</i>)-dione
_journal_coeditor_code HK2429
_journal_issue 4
_journal_name_full 'Acta Crystallographica Section E'
_journal_page_first o681
_journal_paper_doi 10.1107/S160053680800603X
_journal_volume 64
_journal_year 2008
_chemical_formula_iupac 'C24 H28 O4'
_chemical_formula_moiety 'C24 H28 O4'
_chemical_formula_sum 'C24 H28 O4'
_chemical_formula_weight 380.46
_chemical_name_systematic
;
9-(4-Methoxyphenyl)-3,3,6,6-tetramethyl-3,4,6,7-tetrahydro-2H-xanthene-
1,8(5H,9H)-dione
;
_space_group_IT_number 2
_symmetry_cell_setting triclinic
_symmetry_space_group_name_Hall '-P 1'
_symmetry_space_group_name_H-M 'P -1'
_atom_sites_solution_hydrogens geom
_atom_sites_solution_primary direct
_atom_sites_solution_secondary difmap
_audit_creation_method SHELXL-97
_cell_angle_alpha 71.089(5)
_cell_angle_beta 84.253(5)
_cell_angle_gamma 73.386(5)
_cell_formula_units_Z 2
_cell_length_a 9.346(5)
_cell_length_b 10.314(5)
_cell_length_c 11.733(5)
_cell_measurement_reflns_used 17059
_cell_measurement_temperature 296
_cell_measurement_theta_max 27.97
_cell_measurement_theta_min 1.83
_cell_volume 1025.2(9)
_computing_cell_refinement 'X-AREA (Stoe & Cie, 2002)'
_computing_data_collection 'X-AREA (Stoe & Cie, 2002)'
_computing_data_reduction 'X-RED32 (Stoe & Cie, 2002)'
_computing_molecular_graphics 'ORTEP-3 for Windows (Farrugia, 1997)'
_computing_publication_material 'WinGX (Farrugia, 1999)'
_computing_structure_refinement 'SHELXL97 (Sheldrick, 2008)'
_computing_structure_solution 'SHELXS97 (Sheldrick, 2008)'
_diffrn_ambient_temperature 296
_diffrn_detector_area_resol_mean 6.67
_diffrn_measured_fraction_theta_full 1.000
_diffrn_measured_fraction_theta_max 1.000
_diffrn_measurement_device_type 'Stoe IPDSII'
_diffrn_measurement_method '\w-scan rotation method'
_diffrn_radiation_monochromator 'plane graphite'
_diffrn_radiation_type MoK\a
_diffrn_radiation_wavelength 0.71073
_diffrn_reflns_av_R_equivalents 0.0332
_diffrn_reflns_av_sigmaI/netI 0.0199
_diffrn_reflns_limit_h_max 11
_diffrn_reflns_limit_h_min -11
_diffrn_reflns_limit_k_max 12
_diffrn_reflns_limit_k_min -12
_diffrn_reflns_limit_l_max 14
_diffrn_reflns_limit_l_min -14
_diffrn_reflns_number 17059
_diffrn_reflns_theta_full 26.00
_diffrn_reflns_theta_max 26.00
_diffrn_reflns_theta_min 2.17
_diffrn_standards_decay_% <2
_diffrn_standards_number 0
_exptl_absorpt_coefficient_mu 0.083
_exptl_absorpt_correction_T_max 0.9747
_exptl_absorpt_correction_T_min 0.9473
_exptl_absorpt_correction_type integration
_exptl_absorpt_process_details '(X-RED32; Stoe & Cie, 2002)'
_exptl_crystal_colour colorless
_exptl_crystal_density_diffrn 1.232
_exptl_crystal_density_method 'not measured'
_exptl_crystal_description prism
_exptl_crystal_F_000 408
_exptl_crystal_size_max 0.660
_exptl_crystal_size_mid 0.537
_exptl_crystal_size_min 0.410
_refine_diff_density_max 0.156
_refine_diff_density_min -0.174
_refine_ls_extinction_method none
_refine_ls_goodness_of_fit_ref 1.042
_refine_ls_hydrogen_treatment constr
_refine_ls_matrix_type full
_refine_ls_number_parameters 253
_refine_ls_number_reflns 4035
_refine_ls_number_restraints 0
_refine_ls_restrained_S_all 1.042
_refine_ls_R_factor_all 0.0486
_refine_ls_R_factor_gt 0.0412
_refine_ls_shift/su_max 0.000
_refine_ls_shift/su_mean 0.000
_refine_ls_structure_factor_coef Fsqd
_refine_ls_weighting_details 'calc w=1/[\s^2^(Fo^2^)+(0.0512P)^2^+0.165P] where P=(Fo^2^+2Fc^2^)/3'
_refine_ls_weighting_scheme calc
_refine_ls_wR_factor_gt 0.1041
_refine_ls_wR_factor_ref 0.1085
_reflns_number_gt 3450
_reflns_number_total 4035
_reflns_threshold_expression I>2\s(I)
_cod_data_source_file hk2429.cif
_cod_data_source_block I
_cod_database_code 2217937
_cod_database_fobs_code 2217937

loop_
_symmetry_equiv_pos_as_xyz
'x, y, z'
'-x, -y, -z'

loop_
_atom_site_type_symbol
_atom_site_label
_atom_site_fract_x
_atom_site_fract_y
_atom_site_fract_z
_atom_site_U_iso_or_equiv
_atom_site_adp_type
_atom_site_calc_flag
_atom_site_refinement_flags
_atom_site_occupancy
O O1 0.32183(13) 0.81707(14) -0.08171(10) 0.0796(4) Uani d . 1
O O2 0.55478(9) 0.45682(9) 0.26047(8) 0.0459(2) Uani d . 1
O O3 0.03418(11) 0.52647(13) 0.26037(11) 0.0718(3) Uani d . 1
O O4 0.02323(12) 1.09853(11) 0.34873(10) 0.0672(3) Uani d . 1
C C1 0.42493(13) 0.64720(13) 0.09685(11) 0.0431(3) Uani d . 1
C C2 0.43421(15) 0.74638(14) -0.02413(12) 0.0509(3) Uani d . 1
C C3 0.58637(16) 0.75273(16) -0.07685(12) 0.0551(3) Uani d . 1
H H3A 0.5799 0.8491 -0.1285 0.066 Uiso calc R 1
H H3B 0.6149 0.6909 -0.1271 0.066 Uiso calc R 1
C C4 0.70957(15) 0.70997(14) 0.01517(12) 0.0471(3) Uani d . 1
C C5 0.70551(13) 0.56537(13) 0.10549(12) 0.0452(3) Uani d . 1
H H5A 0.7443 0.4921 0.0669 0.054 Uiso calc R 1
H H5B 0.7699 0.5444 0.1727 0.054 Uiso calc R 1
C C6 0.55218(13) 0.56175(12) 0.15160(11) 0.0407(3) Uani d . 1
C C7 0.68441(19) 0.82180(16) 0.07936(15) 0.0632(4) Uani d . 1
H H7A 0.7614 0.7933 0.1378 0.076 Uiso calc R 1
H H7B 0.5888 0.8309 0.1191 0.076 Uiso calc R 1
H H7C 0.6872 0.9116 0.0215 0.076 Uiso calc R 1
C C8 0.86223(17) 0.69525(18) -0.04741(15) 0.0649(4) Uani d . 1
H H8A 0.8782 0.6252 -0.0882 0.078 Uiso calc R 1
H H8B 0.9388 0.6662 0.0115 0.078 Uiso calc R 1
H H8C 0.8656 0.7851 -0.1048 0.078 Uiso calc R 1
C C9 0.28957(13) 0.50728(13) 0.25682(12) 0.0436(3) Uani d . 1
C C10 0.15563(14) 0.46043(16) 0.30671(13) 0.0532(3) Uani d . 1
C C11 0.17414(17) 0.32686(18) 0.41176(15) 0.0659(4) Uani d . 1
H H11A 0.1844 0.2477 0.3813 0.079 Uiso calc R 1
H H11B 0.0839 0.3353 0.4606 0.079 Uiso calc R 1
C C12 0.30751(16) 0.29219(16) 0.49231(13) 0.0558(3) Uani d . 1
C C13 0.44636(15) 0.29653(14) 0.41151(13) 0.0516(3) Uani d . 1
H H13A 0.5285 0.2921 0.4583 0.062 Uiso calc R 1
H H13B 0.4743 0.2136 0.3838 0.062 Uiso calc R 1
C C14 0.42175(13) 0.42701(13) 0.30557(11) 0.0422(3) Uani d . 1
C C15 0.2821(2) 0.4017(2) 0.55902(16) 0.0745(5) Uani d . 1
H H15A 0.2686 0.4950 0.5017 0.089 Uiso calc R 1
H H15B 0.3672 0.3802 0.6082 0.089 Uiso calc R 1
H H15C 0.1946 0.3988 0.6091 0.089 Uiso calc R 1
C C16 0.3294(2) 0.1439(2) 0.58349(18) 0.0846(6) Uani d . 1
H H16A 0.4154 0.1220 0.6317 0.102 Uiso calc R 1
H H16B 0.3438 0.0751 0.5416 0.102 Uiso calc R 1
H H16C 0.2426 0.1413 0.6345 0.102 Uiso calc R 1
C C17 0.27361(13) 0.64451(13) 0.15483(12) 0.0452(3) Uani d . 1
H H17 0.2064 0.6470 0.0947 0.054 Uiso calc R 1
C C18 0.20586(13) 0.77091(13) 0.20118(12) 0.0443(3) Uani d . 1
C C19 0.27809(16) 0.79386(16) 0.28732(15) 0.0641(4) Uani d . 1
H H19 0.3717 0.7338 0.3138 0.077 Uiso calc R 1
C C20 0.21497(18) 0.90297(17) 0.33441(15) 0.0662(4) Uani d . 1
H H20 0.2659 0.9163 0.3920 0.079 Uiso calc R 1
C C21 0.07566(15) 0.99328(13) 0.29641(12) 0.0486(3) Uani d . 1
C C22 0.00317(14) 0.97443(13) 0.20907(13) 0.0490(3) Uani d . 1
H H22 -0.0896 1.0355 0.1815 0.059 Uiso calc R 1
C C23 0.06918(13) 0.86400(14) 0.16245(12) 0.0473(3) Uani d . 1
H H23 0.0197 0.8523 0.1031 0.057 Uiso calc R 1
C C24 -0.12136(18) 1.19079(18) 0.31659(19) 0.0738(5) Uani d . 1
H H24A -0.1932 1.1363 0.3366 0.089 Uiso calc R 1
H H24B -0.1240 1.2395 0.2315 0.089 Uiso calc R 1
H H24C -0.1448 1.2590 0.3598 0.089 Uiso calc R 1

loop_
_atom_site_aniso_label
_atom_site_aniso_U_11
_atom_site_aniso_U_22
_atom_site_aniso_U_33
_atom_site_aniso_U_12
_atom_site_aniso_U_13
_atom_site_aniso_U_23
O1 0.0601(7) 0.0888(8) 0.0657(7) -0.0011(6) -0.0250(5) -0.0010(6)
O2 0.0324(4) 0.0461(5) 0.0500(5) -0.0061(3) -0.0027(3) -0.0058(4)
O3 0.0375(5) 0.0919(8) 0.0881(8) -0.0172(5) -0.0057(5) -0.0291(7)
O4 0.0681(7) 0.0516(6) 0.0810(7) 0.0021(5) -0.0087(5) -0.0331(5)
C1 0.0391(6) 0.0435(6) 0.0477(7) -0.0058(5) -0.0068(5) -0.0183(5)
C2 0.0514(7) 0.0497(7) 0.0486(7) -0.0032(6) -0.0126(6) -0.0166(6)
C3 0.0613(8) 0.0545(8) 0.0429(7) -0.0093(6) -0.0030(6) -0.0111(6)
C4 0.0473(7) 0.0454(7) 0.0463(7) -0.0117(5) 0.0010(5) -0.0123(5)
C5 0.0368(6) 0.0444(7) 0.0490(7) -0.0054(5) -0.0006(5) -0.0120(5)
C6 0.0385(6) 0.0386(6) 0.0441(6) -0.0068(5) -0.0025(5) -0.0141(5)
C7 0.0657(9) 0.0573(9) 0.0751(10) -0.0215(7) 0.0006(7) -0.0278(7)
C8 0.0572(9) 0.0680(10) 0.0608(9) -0.0195(7) 0.0102(7) -0.0090(7)
C9 0.0363(6) 0.0461(7) 0.0539(7) -0.0085(5) -0.0008(5) -0.0248(6)
C10 0.0391(7) 0.0654(8) 0.0660(9) -0.0161(6) 0.0009(6) -0.0332(7)
C11 0.0534(9) 0.0766(10) 0.0753(10) -0.0318(8) 0.0059(7) -0.0232(8)
C12 0.0480(7) 0.0623(8) 0.0571(8) -0.0193(6) 0.0078(6) -0.0171(7)
C13 0.0450(7) 0.0470(7) 0.0575(8) -0.0089(6) 0.0049(6) -0.0138(6)
C14 0.0357(6) 0.0432(6) 0.0507(7) -0.0095(5) 0.0026(5) -0.0203(5)
C15 0.0671(10) 0.0969(13) 0.0628(10) -0.0153(9) 0.0069(8) -0.0372(9)
C16 0.0777(12) 0.0837(12) 0.0802(12) -0.0335(10) 0.0134(9) -0.0029(10)
C17 0.0341(6) 0.0495(7) 0.0537(7) -0.0034(5) -0.0102(5) -0.0222(6)
C18 0.0347(6) 0.0447(7) 0.0520(7) -0.0040(5) -0.0077(5) -0.0168(5)
C19 0.0501(8) 0.0606(9) 0.0794(10) 0.0128(6) -0.0310(7) -0.0339(8)
C20 0.0646(9) 0.0612(9) 0.0744(10) 0.0057(7) -0.0304(8) -0.0341(8)
C21 0.0481(7) 0.0390(6) 0.0544(7) -0.0054(5) -0.0017(6) -0.0140(5)
C22 0.0335(6) 0.0427(7) 0.0641(8) -0.0013(5) -0.0076(5) -0.0134(6)
C23 0.0358(6) 0.0490(7) 0.0563(7) -0.0060(5) -0.0113(5) -0.0167(6)
C24 0.0550(9) 0.0597(9) 0.1074(14) -0.0030(7) 0.0101(9) -0.0406(9)

loop_
_atom_type_symbol
_atom_type_description
_atom_type_scat_dispersion_real
_atom_type_scat_dispersion_imag
_atom_type_scat_source
C C 0.0033 0.0016 'International Tables Vol C Tables 4.2.6.8 and 6.1.1.4'
H H 0.0000 0.0000 'International Tables Vol C Tables 4.2.6.8 and 6.1.1.4'
O O 0.0106 0.0060 'International Tables Vol C Tables 4.2.6.8 and 6.1.1.4'

loop_
_geom_angle_atom_site_label_1
_geom_angle_atom_site_label_2
_geom_angle_atom_site_label_3
_geom_angle
C6 C1 C2 118.25(12)
C6 C1 C17 122.42(12)
C2 C1 C17 119.33(11)
O1 C2 C1 120.64(14)
O1 C2 C3 121.08(13)
C1 C2 C3 118.22(11)
C2 C3 C4 115.16(12)
C2 C3 H3A 108.5
C4 C3 H3A 108.5
C2 C3 H3B 108.5
C4 C3 H3B 108.5
H3A C3 H3B 107.5
C7 C4 C3 110.09(12)
C7 C4 C8 109.28(12)
C3 C4 C8 110.25(12)
C7 C4 C5 110.58(12)
C3 C4 C5 107.82(11)
C8 C4 C5 108.82(11)
C6 C5 C4 112.35(10)
C6 C5 H5A 109.1
C4 C5 H5A 109.1
C6 C5 H5B 109.1
C4 C5 H5B 109.1
H5A C5 H5B 107.9
C1 C6 O2 122.58(11)
C1 C6 C5 125.87(12)
O2 C6 C5 111.55(10)
C4 C7 H7A 109.5
C4 C7 H7B 109.5
H7A C7 H7B 109.5
C4 C7 H7C 109.5
H7A C7 H7C 109.5
H7B C7 H7C 109.5
C4 C8 H8A 109.5
C4 C8 H8B 109.5
H8A C8 H8B 109.5
C4 C8 H8C 109.5
H8A C8 H8C 109.5
H8B C8 H8C 109.5
C14 C9 C10 118.31(13)
C14 C9 C17 122.32(11)
C10 C9 C17 119.36(11)
O3 C10 C9 120.22(14)
O3 C10 C11 121.56(13)
C9 C10 C11 118.17(12)
C10 C11 C12 115.00(12)
C10 C11 H11A 108.5
C12 C11 H11A 108.5
C10 C11 H11B 108.5
C12 C11 H11B 108.5
H11A C11 H11B 107.5
C15 C12 C16 109.43(15)
C15 C12 C11 110.00(13)
C16 C12 C11 110.23(14)
C15 C12 C13 109.89(13)
C16 C12 C13 109.43(13)
C11 C12 C13 107.83(13)
C14 C13 C12 112.37(11)
C14 C13 H13A 109.1
C12 C13 H13A 109.1
C14 C13 H13B 109.1
C12 C13 H13B 109.1
H13A C13 H13B 107.9
C9 C14 O2 122.76(12)
C9 C14 C13 125.86(12)
O2 C14 C13 111.38(10)
C12 C15 H15A 109.5
C12 C15 H15B 109.5
H15A C15 H15B 109.5
C12 C15 H15C 109.5
H15A C15 H15C 109.5
H15B C15 H15C 109.5
C12 C16 H16A 109.5
C12 C16 H16B 109.5
H16A C16 H16B 109.5
C12 C16 H16C 109.5
H16A C16 H16C 109.5
H16B C16 H16C 109.5
C9 C17 C1 108.73(10)
C9 C17 C18 110.10(11)
C1 C17 C18 112.24(10)
C9 C17 H17 108.6
C1 C17 H17 108.6
C18 C17 H17 108.6
C23 C18 C19 117.39(12)
C23 C18 C17 121.70(11)
C19 C18 C17 120.88(11)
C20 C19 C18 121.55(12)
C20 C19 H19 119.2
C18 C19 H19 119.2
C19 C20 C21 120.15(13)
C19 C20 H20 119.9
C21 C20 H20 119.9
O4 C21 C22 125.20(12)
O4 C21 C20 115.43(12)
C22 C21 C20 119.34(12)
C21 C22 C23 119.53(12)
C21 C22 H22 120.2
C23 C22 H22 120.2
C18 C23 C22 122.01(12)
C18 C23 H23 119.0
C22 C23 H23 119.0
O4 C24 H24A 109.5
O4 C24 H24B 109.5
H24A C24 H24B 109.5
O4 C24 H24C 109.5
H24A C24 H24C 109.5
H24B C24 H24C 109.5
C6 O2 C14 117.94(9)
C21 O4 C24 117.83(12)

loop_
_geom_bond_atom_site_label_1
_geom_bond_atom_site_label_2
_geom_bond_distance
C1 C6 1.3380(17)
C1 C2 1.4676(19)
C1 C17 1.5103(19)
C2 O1 1.2149(17)
C2 C3 1.503(2)
C3 C4 1.528(2)
C3 H3A 0.9700
C3 H3B 0.9700
C4 C7 1.525(2)
C4 C8 1.529(2)
C4 C5 1.5325(18)
C5 C6 1.4866(18)
C5 H5A 0.9700
C5 H5B 0.9700
C6 O2 1.3779(15)
C7 H7A 0.9600
C7 H7B 0.9600
C7 H7C 0.9600
C8 H8A 0.9600
C8 H8B 0.9600
C8 H8C 0.9600
C9 C14 1.3373(18)
C9 C10 1.4693(19)
C9 C17 1.5083(19)
C10 O3 1.2205(17)
C10 C11 1.501(2)
C11 C12 1.529(2)
C11 H11A 0.9700
C11 H11B 0.9700
C12 C15 1.525(2)
C12 C16 1.527(2)
C12 C13 1.531(2)
C13 C14 1.4849(19)
C13 H13A 0.9700
C13 H13B 0.9700
C14 O2 1.3790(16)
C15 H15A 0.9600
C15 H15B 0.9600
C15 H15C 0.9600
C16 H16A 0.9600
C16 H16B 0.9600
C16 H16C 0.9600
C17 C18 1.5214(17)
C17 H17 0.9800
C18 C23 1.3756(17)
C18 C19 1.3843(19)
C19 C20 1.370(2)
C19 H19 0.9300
C20 C21 1.384(2)
C20 H20 0.9300
C21 O4 1.3649(16)
C21 C22 1.3749(19)
C22 C23 1.3826(19)
C22 H22 0.9300
C23 H23 0.9300
C24 O4 1.4170(19)
C24 H24A 0.9600
C24 H24B 0.9600
C24 H24C 0.9600

loop_
_geom_hbond_atom_site_label_D
_geom_hbond_atom_site_label_H
_geom_hbond_atom_site_label_A
_geom_hbond_site_symmetry_A
_geom_hbond_distance_DH
_geom_hbond_distance_HA
_geom_hbond_distance_DA
_geom_hbond_angle_DHA
C11 H11A O4 1_545 0.97 2.57 3.364(2) 139.2
C15 H15C O3 2_566 0.96 2.58 3.506(2) 160.9
C22 H22 O1 2_575 0.93 2.42 3.343(2) 171.0

loop_
_geom_torsion_atom_site_label_1
_geom_torsion_atom_site_label_2
_geom_torsion_atom_site_label_3
_geom_torsion_atom_site_label_4
_geom_torsion
C6 C1 C2 O1 173.50(13)
C17 C1 C2 O1 -6.3(2)
C6 C1 C2 C3 -3.61(18)
C17 C1 C2 C3 176.58(11)
O1 C2 C3 C4 156.50(14)
C1 C2 C3 C4 -26.40(18)
C2 C3 C4 C7 -69.32(16)
C2 C3 C4 C8 170.04(12)
C2 C3 C4 C5 51.38(15)
C7 C4 C5 C6 72.00(14)
C3 C4 C5 C6 -48.39(14)
C8 C4 C5 C6 -167.96(12)
C2 C1 C6 O2 -174.28(11)
C17 C1 C6 O2 5.52(18)
C2 C1 C6 C5 5.41(19)
C17 C1 C6 C5 -174.79(11)
C4 C5 C6 C1 22.49(18)
C4 C5 C6 O2 -157.79(10)
C14 C9 C10 O3 -175.89(13)
C17 C9 C10 O3 5.29(19)
C14 C9 C10 C11 1.51(18)
C17 C9 C10 C11 -177.32(12)
O3 C10 C11 C12 -154.88(14)
C9 C10 C11 C12 27.76(19)
C10 C11 C12 C15 68.08(18)
C10 C11 C12 C16 -171.16(14)
C10 C11 C12 C13 -51.75(17)
C15 C12 C13 C14 -71.43(16)
C16 C12 C13 C14 168.39(13)
C11 C12 C13 C14 48.47(16)
C10 C9 C14 O2 175.78(11)
C17 C9 C14 O2 -5.43(18)
C10 C9 C14 C13 -3.52(19)
C17 C9 C14 C13 175.26(12)
C12 C13 C14 C9 -23.36(19)
C12 C13 C14 O2 157.27(11)
C14 C9 C17 C1 17.55(16)
C10 C9 C17 C1 -163.68(10)
C14 C9 C17 C18 -105.79(13)
C10 C9 C17 C18 72.98(14)
C6 C1 C17 C9 -17.61(16)
C2 C1 C17 C9 162.18(11)
C6 C1 C17 C18 104.44(14)
C2 C1 C17 C18 -75.76(14)
C9 C17 C18 C23 -116.51(13)
C1 C17 C18 C23 122.23(13)
C9 C17 C18 C19 61.45(17)
C1 C17 C18 C19 -59.82(17)
C23 C18 C19 C20 1.4(2)
C17 C18 C19 C20 -176.62(16)
C18 C19 C20 C21 0.2(3)
C19 C20 C21 O4 -179.83(16)
C19 C20 C21 C22 -1.5(2)
O4 C21 C22 C23 179.39(13)
C20 C21 C22 C23 1.3(2)
C19 C18 C23 C22 -1.7(2)
C17 C18 C23 C22 176.34(13)
C21 C22 C23 C18 0.3(2)
C1 C6 O2 C14 9.04(17)
C5 C6 O2 C14 -170.69(10)
C9 C14 O2 C6 -9.10(17)
C13 C14 O2 C6 170.29(10)
C22 C21 O4 C24 4.2(2)
C20 C21 O4 C24 -177.63(15)

loop_
_cod_related_entry_id
_cod_related_entry_database
_cod_related_entry_code
1 ChemSpider 549804
